data_7040449
loop_
_publ_author_name
'Zhang, Guangchao'
'Deng, Baojia'
'Wang, Shaowu'
'Wei, Yun'
'Zhou, Shuangliu'
'Zhu, Xiancui'
'Huang, Zeming'
'Mu, Xiaolong'

_publ_section_title
;
 Di and trinuclear rare-earth metal complexes supported by 3-amido
 appended indolyl ligands: synthesis, characterization and catalytic
 activity towards isoprene 1,4-cis polymerization.
;
_journal_issue 39
_journal_name_full 'Dalton transactions (Cambridge, England : 2003)'
_journal_page_first 15445
_journal_paper_doi 10.1039/c6dt02922a
_journal_volume 45
_journal_year 2016
_chemical_formula_moiety 'C60 H102 N6 O4 Si4 Y2'
_chemical_formula_sum 'C60 H102 N6 O4 Si4 Y2'
_chemical_formula_weight 1261.66
_chemical_name_systematic
;
 ? 
;
_space_group_crystal_system monoclinic
_space_group_IT_number 14
_space_group_name_Hall '-P 2ybc'
_space_group_name_H-M_alt 'P 1 21/c 1'
_symmetry_space_group_name_Hall '-P 2ybc'
_symmetry_space_group_name_H-M 'P 1 21/c 1'
_atom_sites_solution_hydrogens geom
_audit_creation_date 2015-10-30
_audit_creation_method
;
Olex2 1.2-beta
(compiled 2015.08.17 svn.r3210 for OlexSys, GUI svn.r5083)
;
_audit_update_record
;
2016-04-25 deposited with the CCDC.
2016-08-23 downloaded from the CCDC.
;
_cell_angle_alpha 90
_cell_angle_beta 115.655(11)
_cell_angle_gamma 90
_cell_formula_units_Z 4
_cell_length_a 16.873(3)
_cell_length_b 15.102(2)
_cell_length_c 30.748(5)
_cell_measurement_reflns_used 9732
_cell_measurement_temperature 293(2)
_cell_measurement_theta_max 27.60
_cell_measurement_theta_min 2.26
_cell_volume 7063(2)
_computing_molecular_graphics 'Olex2 (Dolomanov et al., 2009)'
_computing_publication_material 'Olex2 (Dolomanov et al., 2009)'
_computing_structure_refinement 'ShelXL (Sheldrick, 2015)'
_computing_structure_solution 'SHELXS-97 (Sheldrick, 1990)'
_diffrn_ambient_temperature 293.15
_diffrn_measured_fraction_theta_full 0.998
_diffrn_measured_fraction_theta_max 0.997
_diffrn_measurement_device_type 'CCD Area Detector'
_diffrn_radiation_type MoK\a
_diffrn_radiation_wavelength 0.71073
_diffrn_reflns_av_R_equivalents 0.1780
_diffrn_reflns_av_unetI/netI 0.1232
_diffrn_reflns_Laue_measured_fraction_full 0.998
_diffrn_reflns_Laue_measured_fraction_max 0.997
_diffrn_reflns_limit_h_max 20
_diffrn_reflns_limit_h_min -20
_diffrn_reflns_limit_k_max 17
_diffrn_reflns_limit_k_min -18
_diffrn_reflns_limit_l_max 33
_diffrn_reflns_limit_l_min -37
_diffrn_reflns_number 52781
_diffrn_reflns_point_group_measured_fraction_full 0.998
_diffrn_reflns_point_group_measured_fraction_max 0.997
_diffrn_reflns_theta_full 25.242
_diffrn_reflns_theta_max 25.681
_diffrn_reflns_theta_min 1.499
_exptl_absorpt_coefficient_mu 1.747
_exptl_absorpt_correction_type none
_exptl_crystal_colour colourless
_exptl_crystal_colour_primary colourless
_exptl_crystal_density_diffrn 1.187
_exptl_crystal_density_method 'not measured'
_exptl_crystal_description block
_exptl_crystal_F_000 2680
_exptl_crystal_size_max 0.2
_exptl_crystal_size_mid 0.2
_exptl_crystal_size_min 0.2
_refine_diff_density_max 1.261
_refine_diff_density_min -0.984
_refine_diff_density_rms 0.100
_refine_ls_extinction_method none
_refine_ls_goodness_of_fit_ref 1.025
_refine_ls_hydrogen_treatment constr
_refine_ls_matrix_type full
_refine_ls_number_parameters 805
_refine_ls_number_reflns 13377
_refine_ls_number_restraints 297
_refine_ls_restrained_S_all 1.021
_refine_ls_R_factor_all 0.1542
_refine_ls_R_factor_gt 0.0830
_refine_ls_shift/su_max 0.001
_refine_ls_shift/su_mean 0.000
_refine_ls_structure_factor_coef Fsqd
_refine_ls_weighting_details 'w=1/[\s^2^(Fo^2^)+(0.0823P)^2^+24.3504P] where P=(Fo^2^+2Fc^2^)/3'
_refine_ls_weighting_scheme calc
_refine_ls_wR_factor_gt 0.1881
_refine_ls_wR_factor_ref 0.2340
_reflns_Friedel_coverage 0.000
_reflns_number_gt 7711
_reflns_number_total 13377
_reflns_threshold_expression 'I > 2\s(I)'
_cod_data_source_file c6dt02922a2.cif
_cod_data_source_block 6
_cod_depositor_comments 'Adding full bibliography for 7040444--7040455.cif.'
_cod_database_code 7040449
_shelx_space_group_comment
;
The symmetry employed for this shelxl refinement is uniquely defined
by the following loop, which should always be used as a source of
symmetry information in preference to the above space-group names.
They are only intended as comments.
;
_olex2_refinement_description
;
1. Fixed Uiso
 At 1.2 times of:
  All C(H) groups, All C(H,H) groups, All C(H,H,H,H) groups
 At 1.5 times of:
  All C(H,H,H) groups
2. Restrained distances
 C1-C2
 1.5 with sigma of 0.02
 C1A-C2A
 1.5 with sigma of 0.02
 C3AA-C4AA \\sim C3-C4
 with sigma of 0.02
 C3-C2AA \\sim C2AA-C3AA
 with sigma of 0.02
 C4-C1AA \\sim C1AA-C4AA
 with sigma of 0.02
 C2A-C35 \\sim C35-C2
 with sigma of 0.02
 C1-C19A \\sim C19A-C1A
 with sigma of 0.02
 C1-C2 \\sim C1A-C2A
 with sigma of 0.02
3. Rigid bond restraints
 All non-hydrogen atoms
 with sigma for 1-2 distances of 0.001 and sigma for 1-3 distances of 0.001
4. Uiso/Uaniso restraints and constraints
Uanis(C2A) \\sim Ueq: with sigma of 0.01 and sigma for terminal atoms of 0.01
Uanis(C1) \\sim Ueq, Uanis(C1A) \\sim Ueq, Uanis(C2) \\sim Ueq: with sigma of
0.01 and sigma for terminal atoms of 0.01
5. Others
 Sof(H05C)=Sof(H05D)=Sof(C06A)=Sof(H06C)=Sof(H06D)=Sof(C3B)=Sof(H3BA)=
 Sof(H3BB)=Sof(C6A)=Sof(H6A)=1-FVAR(1)
 Sof(C6B)=Sof(H6B)=Sof(C3A)=Sof(H3AA)=Sof(H3AB)=Sof(H05A)=Sof(H05B)=Sof(C06)=
 Sof(H06A)=Sof(H06B)=FVAR(1)
 Sof(H40C)=Sof(H40D)=Sof(H12C)=Sof(H12D)=Sof(C2X)=Sof(H2XA)=Sof(H2XB)=Sof(C1F)=
 Sof(H1FA)=Sof(H1FB)=1-FVAR(2)
 Sof(H40A)=Sof(H40B)=Sof(H12A)=Sof(H12B)=Sof(C1E)=Sof(H1EA)=Sof(H1EB)=Sof(C2W)=
 Sof(H2WA)=Sof(H2WB)=FVAR(2)
 Sof(C09A)=Sof(H09D)=Sof(H09E)=Sof(H09F)=1-FVAR(3)
 Sof(C09)=Sof(H09A)=Sof(H09B)=Sof(H09C)=FVAR(3)
 Sof(C04A)=Sof(H04D)=Sof(H04E)=Sof(H04F)=1-FVAR(4)
 Sof(C04)=Sof(H04A)=Sof(H04B)=Sof(H04C)=FVAR(4)
 Sof(H16C)=Sof(H16D)=1-FVAR(5)
 Sof(H16A)=Sof(H16B)=FVAR(5)
 Sof(H1AC)=Sof(H1AD)=Sof(H2AC)=Sof(H2AD)=Sof(C3AA)=Sof(H3AC)=Sof(H3AD)=
 Sof(C4AA)=Sof(H4AC)=Sof(H4AD)=1-FVAR(6)
 Sof(H1AA)=Sof(H1AB)=Sof(H2AA)=Sof(H2AB)=Sof(C3)=Sof(H3A)=Sof(H3B)=Sof(C4)=
 Sof(H4A)=Sof(H4B)=FVAR(6)
 Sof(H35C)=Sof(H35D)=Sof(H19C)=Sof(H19D)=Sof(C2A)=Sof(H2AE)=Sof(H2AF)=Sof(C1A)=
 Sof(H1AE)=Sof(H1AF)=1-FVAR(7)
 Sof(H35A)=Sof(H35B)=Sof(H19A)=Sof(H19B)=Sof(C1)=Sof(H1A)=Sof(H1B)=Sof(C2)=
 Sof(H2A)=Sof(H2B)=FVAR(7)
6.a Ternary CH refined with riding coordinates:
 C14(H14), C16(H16), C20(H20), C6B(H6B), C6A(H6A)
6.b Secondary CH2 refined with riding coordinates:
 C21(H21A,H21B), C29(H29A,H29B), C30(H30A,H30B), C22(H22A,H22B), C40(H40A,
 H40B), C40(H40C,H40D), C35(H35A,H35B), C35(H35C,H35D), C0(H0A,H0B), C19A(H19A,
 H19B), C19A(H19C,H19D), C18A(H18A,H18B), C17A(H17A,H17B), C16A(H16A,H16B),
 C16A(H16C,H16D), C15A(H15A,H15B), C12H(H12A,H12B), C12H(H12C,H12D), C11A(H11A,
 H11B), C4A(H4AA,H4AB), C3A(H3AA,H3AB), C1E(H1EA,H1EB), C05(H05A,H05B),
 C05(H05C,H05D), C2W(H2WA,H2WB), C06(H06A,H06B), C06A(H06C,H06D), C3B(H3BA,
 H3BB), C2X(H2XA,H2XB), C1F(H1FA,H1FB), C1AA(H1AA,H1AB), C1AA(H1AC,H1AD),
 C2AA(H2AA,H2AB), C2AA(H2AC,H2AD), C3(H3A,H3B), C4(H4A,H4B), C1(H1A,H1B),
 C2(H2A,H2B), C3AA(H3AC,H3AD), C4AA(H4AC,H4AD), C2A(H2AE,H2AF), C1A(H1AE,H1AF)
6.c Aromatic/amide H refined with riding coordinates:
 C0AA(H0AA), C17(H17), C41(H41), C27(H27), C25(H25), C31(H31), C34(H34),
 C32(H32), C26(H26), C33(H33)
6.d Idealised Me refined as rotating group:
 C23(H23A,H23B,H23C), C14A(H14A,H14B,H14C), C12A(H12E,H12F,H12G), C10A(H10A,
 H10B,H10C), C9A(H9AA,H9AB,H9AC), C8A(H8AA,H8AB,H8AC), C7A(H7AA,H7AB,H7AC),
 C01(H01A,H01B,H01C), C08(H08A,H08B,H08C), C02(H02A,H02B,H02C), C04(H04A,H04B,
 H04C), C09(H09A,H09B,H09C), C09A(H09D,H09E,H09F), C04A(H04D,H04E,H04F)
;
_shelx_shelxl_version_number 2014/7
_olex2_submission_special_instructions 'No special instructions were received'

loop_
_space_group_symop_operation_xyz
'x, y, z'
'-x, y+1/2, -z+1/2'
'-x, -y, -z'
'x, -y-1/2, z-1/2'

loop_
_atom_site_label
_atom_site_type_symbol
_atom_site_fract_x
_atom_site_fract_y
_atom_site_fract_z
_atom_site_U_iso_or_equiv
_atom_site_adp_type
_atom_site_occupancy
_atom_site_site_symmetry_order
_atom_site_calc_flag
_atom_site_refinement_flags_posn
_atom_site_refinement_flags_adp
_atom_site_refinement_flags_occupancy
_atom_site_disorder_assembly
_atom_site_disorder_group
Si6 Si 0.12992(18) 0.0713(3) 0.41569(9) 0.1094(13) Uani 1 1 d . U . . .
Si3 Si 0.05979(19) -0.0507(2) 0.12938(10) 0.0808(8) Uani 1 1 d . U . . .
Si4 Si 0.2452(2) 0.5388(2) 0.17994(17) 0.1162(13) Uani 1 1 d . U . . .
Y2 Y 0.17638(4) 0.15906(5) 0.20752(2) 0.0464(2) Uani 1 1 d . U . . .
Si1 Si 0.66021(14) 0.34032(16) 0.46241(9) 0.0610(6) Uani 1 1 d . U . . .
Y1 Y 0.41316(4) 0.27450(4) 0.38665(2) 0.03914(19) Uani 1 1 d . U . . .
O1 O 0.0737(3) 0.2253(4) 0.23269(18) 0.0580(10) Uani 1 1 d . U . . .
O2 O 0.3232(3) 0.4033(3) 0.36730(18) 0.0561(10) Uani 1 1 d . U . . .
N4 N 0.3514(4) 0.2285(4) 0.4334(2) 0.0488(9) Uani 1 1 d . U . . .
N6 N 0.3801(3) 0.2914(4) 0.3036(2) 0.0449(10) Uani 1 1 d . U . . .
O5 O 0.2906(3) 0.0955(4) 0.19368(17) 0.0624(12) Uani 1 1 d . U . . .
N3 N 0.2390(4) 0.1123(4) 0.28940(19) 0.0445(10) Uani 1 1 d . U . . .
O7 O 0.4923(3) 0.1448(3) 0.39291(16) 0.0482(10) Uani 1 1 d . U . . .
N8 N 0.2818(4) 0.1173(4) 0.37165(19) 0.0461(11) Uani 1 1 d . U . . .
C28 C 0.4351(4) 0.2896(4) 0.2806(2) 0.0390(12) Uani 1 1 d . U . . .
C10 C 0.3873(4) 0.3053(4) 0.2307(2) 0.0406(12) Uani 1 1 d . U . . .
C0AA C 0.2504(4) 0.1632(4) 0.3294(2) 0.0394(13) Uani 1 1 d . U . . .
H0AA H 0.2377 0.2234 0.3274 0.047 Uiso 1 1 calc R . . . .
C12 C 0.2918(4) 0.0283(4) 0.3588(2) 0.0385(11) Uani 1 1 d . U . . .
N13 N 0.2985(4) 0.3206(4) 0.2225(2) 0.0494(12) Uani 1 1 d . U . . .
C14 C 0.2921(5) 0.1522(6) 0.4202(2) 0.0509(13) Uani 1 1 d . U . . .
H14 H 0.3202 0.1058 0.4443 0.061 Uiso 1 1 calc R . . . .
C15 C 0.2625(4) 0.0291(4) 0.3083(2) 0.0368(11) Uani 1 1 d . U . . .
C16 C 0.2222(4) 0.3465(5) 0.1761(3) 0.0540(11) Uani 1 1 d . U . . .
H16 H 0.2442 0.3538 0.1516 0.065 Uiso 1 1 calc R . . . .
C17 C 0.2993(4) 0.3101(4) 0.2669(2) 0.0404(13) Uani 1 1 d . U . . .
H17 H 0.2488 0.3153 0.2719 0.048 Uiso 1 1 calc R . . . .
N5 N 0.1572(4) 0.2737(5) 0.1603(2) 0.0645(11) Uani 1 1 d . U . . .
C19 C 0.0723(5) 0.0408(6) 0.1720(3) 0.0646(14) Uani 1 1 d . U . . .
C20 C 0.3685(5) 0.2680(5) 0.4805(2) 0.0519(14) Uani 1 1 d . U . . .
H20 H 0.3130 0.2913 0.4788 0.062 Uiso 1 1 calc R . . . .
C41 C 0.5275(4) 0.2788(5) 0.3015(3) 0.0506(15) Uani 1 1 d . U . . .
H41 H 0.5598 0.2695 0.3344 0.061 Uiso 1 1 calc R . . . .
C27 C 0.4311(5) 0.3089(5) 0.2011(3) 0.0523(16) Uani 1 1 d . U . . .
H27 H 0.4001 0.3193 0.1681 0.063 Uiso 1 1 calc R . . . .
C24 C 0.5440(5) 0.3657(5) 0.4206(3) 0.0529(12) Uani 1 1 d . U . . .
C25 C 0.5674(5) 0.2827(5) 0.2709(3) 0.0597(18) Uani 1 1 d . U . . .
H25 H 0.6281 0.2757 0.2837 0.072 Uiso 1 1 calc R . . . .
C21 C 0.4334(6) 0.3452(5) 0.4910(3) 0.0599(18) Uani 1 1 d . U . . .
H21A H 0.4869 0.3237 0.4902 0.072 Uiso 1 1 calc R . . . .
H21B H 0.4080 0.3896 0.4660 0.072 Uiso 1 1 calc R . . . .
C31 C 0.2601(5) -0.0507(5) 0.2838(3) 0.0546(15) Uani 1 1 d . U . . .
H31 H 0.2417 -0.0510 0.2505 0.066 Uiso 1 1 calc R . . . .
C34 C 0.3166(5) -0.0520(5) 0.3840(3) 0.0567(16) Uani 1 1 d . U . . .
H34 H 0.3350 -0.0535 0.4173 0.068 Uiso 1 1 calc R . . . .
C29 C 0.4908(6) 0.0882(5) 0.3543(3) 0.0627(18) Uani 1 1 d . U . . .
H29A H 0.5293 0.1119 0.3412 0.075 Uiso 1 1 calc R . . . .
H29B H 0.4317 0.0849 0.3285 0.075 Uiso 1 1 calc R . . . .
C30 C 0.5283(6) 0.0951(6) 0.4372(3) 0.073(2) Uani 1 1 d . U . . .
H30A H 0.4824 0.0772 0.4464 0.087 Uiso 1 1 calc R . . . .
H30B H 0.5716 0.1298 0.4632 0.087 Uiso 1 1 calc R . . . .
C32 C 0.2850(6) -0.1271(5) 0.3097(4) 0.0667(18) Uani 1 1 d . U . . .
H32 H 0.2830 -0.1799 0.2936 0.080 Uiso 1 1 calc R . . . .
C22 C 0.4896(7) 0.3203(6) 0.5801(3) 0.083(3) Uani 1 1 d . U . . .
H22A H 0.5453 0.2969 0.5832 0.100 Uiso 1 1 calc R . . . .
H22B H 0.4995 0.3488 0.6103 0.100 Uiso 1 1 calc R . . . .
C26 C 0.5202(5) 0.2967(5) 0.2214(3) 0.0622(19) Uani 1 1 d . U . . .
H26 H 0.5498 0.2979 0.2019 0.075 Uiso 1 1 calc R . . . .
C33 C 0.3132(6) -0.1287(5) 0.3590(4) 0.071(2) Uani 1 1 d . U . . .
H33 H 0.3301 -0.1821 0.3756 0.085 Uiso 1 1 calc R . . . .
C39 C 0.1842(6) 0.4379(6) 0.1824(4) 0.077(2) Uani 1 1 d . U . . .
C40 C 0.3748(6) 0.0605(7) 0.2249(3) 0.071(2) Uani 1 1 d . U . . .
H40A H 0.3713 0.0214 0.2490 0.086 Uiso 0.49(5) 1 calc R . P A 1
H40B H 0.4169 0.1072 0.2407 0.086 Uiso 0.49(5) 1 calc R . P A 1
H40C H 0.3676 0.0064 0.2398 0.086 Uiso 0.51(5) 1 calc R . P A 2
H40D H 0.4066 0.1028 0.2502 0.086 Uiso 0.51(5) 1 calc R . P A 2
C36 C 0.2003(6) 0.1700(8) 0.4180(3) 0.085(2) Uani 1 1 d . U . . .
C35 C 0.0279(6) 0.1762(7) 0.2551(4) 0.077(2) Uani 1 1 d D U . . .
H35A H 0.0526 0.1873 0.2895 0.092 Uiso 0.60(2) 1 calc R . P B 1
H35B H 0.0291 0.1131 0.2496 0.092 Uiso 0.60(2) 1 calc R . P B 1
H35C H 0.0685 0.1582 0.2874 0.092 Uiso 0.40(2) 1 calc R . P B 2
H35D H 0.0013 0.1235 0.2365 0.092 Uiso 0.40(2) 1 calc R . P B 2
C23 C 0.7061(6) 0.2568(7) 0.4345(3) 0.079(2) Uani 1 1 d . U . . .
H23A H 0.6674 0.2066 0.4239 0.118 Uiso 1 1 calc GR . . . .
H23B H 0.7630 0.2380 0.4580 0.118 Uiso 1 1 calc GR . . . .
H23C H 0.7115 0.2829 0.4075 0.118 Uiso 1 1 calc GR . . . .
C0 C 0.4562(7) 0.3878(6) 0.5400(3) 0.078(2) Uani 1 1 d . U . . .
H0A H 0.5008 0.4328 0.5462 0.093 Uiso 1 1 calc R . . . .
H0B H 0.4044 0.4165 0.5395 0.093 Uiso 1 1 calc R . . . .
C19A C 0.0339(6) 0.3114(6) 0.2224(4) 0.079(2) Uani 1 1 d D U . . .
H19A H 0.0176 0.3258 0.1889 0.095 Uiso 0.60(2) 1 calc R . P B 1
H19B H 0.0765 0.3550 0.2422 0.095 Uiso 0.60(2) 1 calc R . P B 1
H19C H 0.0413 0.3405 0.1963 0.095 Uiso 0.40(2) 1 calc R . P B 2
H19D H 0.0559 0.3493 0.2507 0.095 Uiso 0.40(2) 1 calc R . P B 2
C18A C 0.4047(7) 0.2032(6) 0.5210(3) 0.074(3) Uani 1 1 d . U . . .
H18A H 0.4576 0.1769 0.5217 0.089 Uiso 1 1 calc R . . . .
H18B H 0.3622 0.1562 0.5154 0.089 Uiso 1 1 calc R . . . .
C17A C 0.5207(7) -0.0001(6) 0.3747(4) 0.086(2) Uani 1 1 d . U . . .
H17A H 0.4712 -0.0391 0.3683 0.103 Uiso 1 1 calc R . . . .
H17B H 0.5580 -0.0263 0.3615 0.103 Uiso 1 1 calc R . . . .
C16A C 0.0095(6) 0.2501(8) 0.0971(3) 0.091(3) Uani 1 1 d . U . . .
H16A H -0.0039 0.2955 0.1152 0.110 Uiso 0.27(13) 1 calc R . P C 1
H16B H 0.0043 0.1938 0.1108 0.110 Uiso 0.27(13) 1 calc R . P C 1
H16C H -0.0182 0.2503 0.1189 0.110 Uiso 0.73(13) 1 calc R . P C 2
H16D H 0.0377 0.1928 0.1007 0.110 Uiso 0.73(13) 1 calc R . P C 2
C15A C 0.4264(8) 0.2469(7) 0.5706(3) 0.089(3) Uani 1 1 d . U . . .
H15A H 0.3728 0.2693 0.5710 0.106 Uiso 1 1 calc R . . . .
H15B H 0.4512 0.2029 0.5959 0.106 Uiso 1 1 calc R . . . .
C14A C 0.0860(7) 0.0078(7) 0.3590(3) 0.089(3) Uani 1 1 d . U . . .
H14A H 0.0482 0.0451 0.3330 0.133 Uiso 1 1 calc GR . . . .
H14B H 0.0532 -0.0419 0.3619 0.133 Uiso 1 1 calc GR . . . .
H14C H 0.1338 -0.0128 0.3527 0.133 Uiso 1 1 calc GR . . . .
C12H C 0.2884(7) 0.1055(9) 0.1456(3) 0.100(3) Uani 1 1 d . U . . .
H12A H 0.2439 0.0670 0.1227 0.120 Uiso 0.49(5) 1 calc R . P A 1
H12B H 0.2742 0.1662 0.1346 0.120 Uiso 0.49(5) 1 calc R . P A 1
H12C H 0.3079 0.1639 0.1413 0.120 Uiso 0.51(5) 1 calc R . P A 2
H12D H 0.2301 0.0944 0.1202 0.120 Uiso 0.51(5) 1 calc R . P A 2
C12A C 0.6726(6) 0.2950(8) 0.5222(3) 0.093(3) Uani 1 1 d . U . . .
H12E H 0.6596 0.3407 0.5398 0.140 Uiso 1 1 calc GR . . . .
H12F H 0.7318 0.2748 0.5404 0.140 Uiso 1 1 calc GR . . . .
H12G H 0.6327 0.2464 0.5167 0.140 Uiso 1 1 calc GR . . . .
C11A C 0.5699(8) 0.0164(7) 0.4263(4) 0.107(4) Uani 1 1 d . U . . .
H11A H 0.6312 0.0282 0.4344 0.128 Uiso 1 1 calc R . . . .
H11B H 0.5667 -0.0345 0.4447 0.128 Uiso 1 1 calc R . . . .
C10A C 0.7365(6) 0.4372(7) 0.4780(5) 0.119(4) Uani 1 1 d . U . . .
H10A H 0.7348 0.4625 0.4490 0.179 Uiso 1 1 calc GR . . . .
H10B H 0.7953 0.4180 0.4984 0.179 Uiso 1 1 calc GR . . . .
H10C H 0.7187 0.4808 0.4947 0.179 Uiso 1 1 calc GR . . . .
C9A C 0.1566(8) -0.1209(7) 0.1501(4) 0.109(3) Uani 1 1 d . U . . .
H9AA H 0.2068 -0.0859 0.1540 0.163 Uiso 1 1 calc GR . . . .
H9AB H 0.1478 -0.1666 0.1267 0.163 Uiso 1 1 calc GR . . . .
H9AC H 0.1665 -0.1472 0.1804 0.163 Uiso 1 1 calc GR . . . .
C8A C 0.0437(10) -0.0087(9) 0.0684(4) 0.133(4) Uani 1 1 d . U . . .
H8AA H -0.0136 0.0175 0.0523 0.199 Uiso 1 1 calc GR . . . .
H8AB H 0.0487 -0.0572 0.0495 0.199 Uiso 1 1 calc GR . . . .
H8AC H 0.0877 0.0348 0.0724 0.199 Uiso 1 1 calc GR . . . .
C7A C 0.3628(7) 0.5357(7) 0.2200(6) 0.129(3) Uani 1 1 d . U . . .
H7AA H 0.3712 0.5268 0.2526 0.193 Uiso 1 1 calc GR . . . .
H7AB H 0.3893 0.5907 0.2178 0.193 Uiso 1 1 calc GR . . . .
H7AC H 0.3897 0.4880 0.2106 0.193 Uiso 1 1 calc GR . . . .
C6B C 0.0990(11) 0.2601(19) 0.1081(6) 0.088(5) Uani 0.539(14) 1 d . U P D 1
H6B H 0.1078 0.1959 0.1118 0.105 Uiso 0.539(14) 1 calc R . P D 1
C4A C -0.0618(7) 0.2524(10) 0.0482(4) 0.128(4) Uani 1 1 d . U . . .
H4AA H -0.1025 0.2993 0.0463 0.153 Uiso 1 1 calc R . . . .
H4AB H -0.0936 0.1968 0.0418 0.153 Uiso 1 1 calc R . . . .
C3A C 0.1307(11) 0.2614(14) 0.0709(5) 0.070(5) Uani 0.539(14) 1 d . U P D 1
H3AA H 0.1779 0.2184 0.0799 0.084 Uiso 0.539(14) 1 calc R . P D 1
H3AB H 0.1564 0.3192 0.0718 0.084 Uiso 0.539(14) 1 calc R . P D 1
C1E C 0.398(2) 0.010(3) 0.1893(12) 0.091(6) Uani 0.49(5) 1 d . U P A 1
H1EA H 0.3622 -0.0426 0.1775 0.109 Uiso 0.49(5) 1 calc R . P A 1
H1EB H 0.4596 -0.0059 0.2032 0.109 Uiso 0.49(5) 1 calc R . P A 1
C01 C 0.1951(11) 0.6355(8) 0.1969(7) 0.188(5) Uani 1 1 d . U . . .
H01A H 0.1382 0.6478 0.1712 0.282 Uiso 1 1 calc GR . . . .
H01B H 0.2323 0.6864 0.2024 0.282 Uiso 1 1 calc GR . . . .
H01C H 0.1890 0.6219 0.2258 0.282 Uiso 1 1 calc GR . . . .
C05 C -0.0298(8) 0.2675(13) 0.0102(4) 0.164(6) Uani 1 1 d . U . . .
H05A H -0.0377 0.3300 0.0021 0.196 Uiso 0.539(14) 1 calc R . P D 1
H05B H -0.0693 0.2356 -0.0184 0.196 Uiso 0.539(14) 1 calc R . P D 1
H05C H -0.0784 0.2761 -0.0214 0.196 Uiso 0.461(14) 1 calc R . P D 2
H05D H 0.0063 0.2188 0.0087 0.196 Uiso 0.461(14) 1 calc R . P D 2
C08 C -0.0361(10) -0.1234(11) 0.1176(6) 0.179(5) Uani 1 1 d . U . . .
H08A H -0.0391 -0.1360 0.1475 0.268 Uiso 1 1 calc GR . . . .
H08B H -0.0297 -0.1778 0.1033 0.268 Uiso 1 1 calc GR . . . .
H08C H -0.0891 -0.0941 0.0961 0.268 Uiso 1 1 calc GR . . . .
C02 C 0.2294(11) 0.5519(11) 0.1157(6) 0.186(5) Uani 1 1 d . U . . .
H02A H 0.2493 0.4994 0.1059 0.278 Uiso 1 1 calc GR . . . .
H02B H 0.2626 0.6019 0.1135 0.278 Uiso 1 1 calc GR . . . .
H02C H 0.1681 0.5610 0.0950 0.278 Uiso 1 1 calc GR . . . .
C2W C 0.3750(18) 0.082(3) 0.1492(10) 0.089(6) Uani 0.49(5) 1 d . U P A 1
H2WA H 0.4156 0.1314 0.1595 0.106 Uiso 0.49(5) 1 calc R . P A 1
H2WB H 0.3720 0.0576 0.1193 0.106 Uiso 0.49(5) 1 calc R . P A 1
C04 C 0.0196(15) 0.142(2) 0.4071(9) 0.095(6) Uani 0.46(3) 1 d . U P E 1
H04A H 0.0358 0.1879 0.4310 0.142 Uiso 0.46(3) 1 calc GR . P E 1
H04B H -0.0220 0.1030 0.4108 0.142 Uiso 0.46(3) 1 calc GR . P E 1
H04C H -0.0065 0.1679 0.3755 0.142 Uiso 0.46(3) 1 calc GR . P E 1
C09 C 0.1832(15) 0.021(3) 0.4728(9) 0.156(8) Uani 0.57(3) 1 d . U P E 1
H09A H 0.2288 -0.0170 0.4732 0.235 Uiso 0.57(3) 1 calc GR . P E 1
H09B H 0.1414 -0.0123 0.4794 0.235 Uiso 0.57(3) 1 calc GR . P E 1
H09C H 0.2084 0.0665 0.4970 0.235 Uiso 0.57(3) 1 calc GR . P E 1
C06 C 0.0661(15) 0.243(2) 0.0190(6) 0.126(9) Uani 0.539(14) 1 d . U P D 1
H06A H 0.0686 0.1807 0.0118 0.152 Uiso 0.539(14) 1 calc R . P D 1
H06B H 0.0825 0.2772 -0.0026 0.152 Uiso 0.539(14) 1 calc R . P D 1
C06A C 0.0291(13) 0.360(2) 0.0300(8) 0.135(9) Uani 0.461(14) 1 d . U P D 2
H06C H 0.0488 0.3814 0.0065 0.162 Uiso 0.461(14) 1 calc R . P D 2
H06D H -0.0059 0.4060 0.0353 0.162 Uiso 0.461(14) 1 calc R . P D 2
C3B C 0.1065(13) 0.3368(19) 0.0765(6) 0.079(6) Uani 0.461(14) 1 d . U P D 2
H3BA H 0.1371 0.2866 0.0711 0.095 Uiso 0.461(14) 1 calc R . P D 2
H3BB H 0.1470 0.3864 0.0868 0.095 Uiso 0.461(14) 1 calc R . P D 2
C2X C 0.358(2) 0.029(3) 0.1473(11) 0.110(8) Uani 0.51(5) 1 d . U P A 2
H2XA H 0.3317 -0.0291 0.1435 0.132 Uiso 0.51(5) 1 calc R . P A 2
H2XB H 0.3776 0.0387 0.1225 0.132 Uiso 0.51(5) 1 calc R . P A 2
C1F C 0.428(2) 0.041(2) 0.1948(12) 0.091(6) Uani 0.51(5) 1 d . U P A 2
H1FA H 0.4659 0.0901 0.1959 0.109 Uiso 0.51(5) 1 calc R . P A 2
H1FB H 0.4633 -0.0125 0.2059 0.109 Uiso 0.51(5) 1 calc R . P A 2
C09A C 0.209(2) -0.044(3) 0.4575(10) 0.120(8) Uani 0.43(3) 1 d . U P E 2
H09D H 0.2339 -0.0738 0.4390 0.180 Uiso 0.43(3) 1 calc GR . P E 2
H09E H 0.1714 -0.0838 0.4644 0.180 Uiso 0.43(3) 1 calc GR . P E 2
H09F H 0.2549 -0.0232 0.4872 0.180 Uiso 0.43(3) 1 calc GR . P E 2
C04A C 0.044(2) 0.079(3) 0.4355(14) 0.164(7) Uani 0.54(3) 1 d . U P E 2
H04D H 0.0700 0.0823 0.4700 0.245 Uiso 0.54(3) 1 calc GR . P E 2
H04E H 0.0070 0.0280 0.4248 0.245 Uiso 0.54(3) 1 calc GR . P E 2
H04F H 0.0099 0.1315 0.4221 0.245 Uiso 0.54(3) 1 calc GR . P E 2
C6A C 0.0790(11) 0.3144(13) 0.1154(6) 0.051(3) Uani 0.461(14) 1 d . U P D 2
H6A H 0.0579 0.3679 0.1250 0.061 Uiso 0.461(14) 1 calc R . P D 2
C1AA C 0.3426(7) 0.4835(5) 0.3486(4) 0.082(2) Uani 1 1 d D U . . .
H1AA H 0.3499 0.4715 0.3195 0.099 Uiso 0.65(5) 1 calc R . P F 1
H1AB H 0.3961 0.5106 0.3722 0.099 Uiso 0.65(5) 1 calc R . P F 1
H1AC H 0.3289 0.4759 0.3147 0.099 Uiso 0.35(5) 1 calc R . P F 2
H1AD H 0.4047 0.4972 0.3659 0.099 Uiso 0.35(5) 1 calc R . P F 2
C2AA C 0.2432(6) 0.4154(7) 0.3733(4) 0.084(2) Uani 1 1 d D U . . .
H2AA H 0.2519 0.3938 0.4048 0.101 Uiso 0.65(5) 1 calc R . P F 1
H2AB H 0.1958 0.3816 0.3489 0.101 Uiso 0.65(5) 1 calc R . P F 1
H2AC H 0.2555 0.4236 0.4069 0.101 Uiso 0.35(5) 1 calc R . P F 2
H2AD H 0.2030 0.3661 0.3601 0.101 Uiso 0.35(5) 1 calc R . P F 2
C3 C 0.2193(18) 0.5103(11) 0.3688(14) 0.131(6) Uani 0.65(5) 1 d D U P F 1
H3A H 0.2422 0.5395 0.4000 0.157 Uiso 0.65(5) 1 calc R . P F 1
H3B H 0.1562 0.5189 0.3523 0.157 Uiso 0.65(5) 1 calc R . P F 1
C4 C 0.2662(19) 0.5420(19) 0.3379(15) 0.138(9) Uani 0.65(5) 1 d D U P F 1
H4A H 0.2262 0.5390 0.3039 0.166 Uiso 0.65(5) 1 calc R . P F 1
H4B H 0.2855 0.6028 0.3458 0.166 Uiso 0.65(5) 1 calc R . P F 1
C1 C -0.0439(13) 0.3161(11) 0.2316(10) 0.096(4) Uani 0.60(2) 1 d D U P B 1
H1A H -0.0914 0.3487 0.2066 0.115 Uiso 0.60(2) 1 calc R . P B 1
H1B H -0.0310 0.3414 0.2629 0.115 Uiso 0.60(2) 1 calc R . P B 1
C2 C -0.0640(9) 0.2130(11) 0.2295(9) 0.097(4) Uani 0.60(2) 1 d D U P B 1
H2A H -0.0993 0.1985 0.2464 0.116 Uiso 0.60(2) 1 calc R . P B 1
H2B H -0.0933 0.1918 0.1965 0.116 Uiso 0.60(2) 1 calc R . P B 1
C3AA C 0.209(2) 0.4976(19) 0.3448(19) 0.108(12) Uani 0.35(5) 1 d D U P F 2
H3AC H 0.1689 0.5277 0.3550 0.129 Uiso 0.35(5) 1 calc R . P F 2
H3AD H 0.1775 0.4839 0.3107 0.129 Uiso 0.35(5) 1 calc R . P F 2
C4AA C 0.290(3) 0.557(2) 0.354(3) 0.134(15) Uani 0.35(5) 1 d D U P F 2
H4AC H 0.2774 0.6027 0.3302 0.160 Uiso 0.35(5) 1 calc R . P F 2
H4AD H 0.3155 0.5820 0.3864 0.160 Uiso 0.35(5) 1 calc R . P F 2
C2A C -0.041(2) 0.235(2) 0.2570(11) 0.091(4) Uani 0.40(2) 1 d D U P B 2
H2AE H -0.0188 0.2745 0.2846 0.109 Uiso 0.40(2) 1 calc R . P B 2
H2AF H -0.0919 0.2029 0.2555 0.109 Uiso 0.40(2) 1 calc R . P B 2
C1A C -0.0583(11) 0.284(2) 0.2081(8) 0.081(4) Uani 0.40(2) 1 d D U P B 2
H1AE H -0.0797 0.2436 0.1808 0.097 Uiso 0.40(2) 1 calc R . P B 2
H1AF H -0.0979 0.3336 0.2017 0.097 Uiso 0.40(2) 1 calc R . P B 2

loop_
_atom_site_aniso_label
_atom_site_aniso_U_11
_atom_site_aniso_U_22
_atom_site_aniso_U_33
_atom_site_aniso_U_23
_atom_site_aniso_U_13
_atom_site_aniso_U_12
Si6 0.0626(16) 0.224(4) 0.0504(14) -0.0188(18) 0.0324(13) -0.0545(19)
Si3 0.0808(17) 0.0906(18) 0.0701(16) -0.0269(12) 0.0316(14) -0.0411(14)
Si4 0.109(2) 0.0672(14) 0.233(4) 0.080(2) 0.131(3) 0.0436(15)
Y2 0.0392(4) 0.0657(5) 0.0324(3) 0.0004(3) 0.0136(3) -0.0119(3)
Si1 0.0396(9) 0.0557(14) 0.0660(14) -0.0144(11) 0.0025(9) 0.0011(9)
Y1 0.0334(3) 0.0400(4) 0.0381(4) -0.0059(3) 0.0099(3) 0.0036(3)
O1 0.060(2) 0.063(2) 0.063(3) 0.0132(17) 0.038(2) -0.0010(17)
O2 0.0462(16) 0.049(2) 0.061(3) -0.0012(19) 0.012(2) 0.0156(17)
N4 0.050(3) 0.056(2) 0.0385(17) -0.0095(13) 0.0183(19) -0.0005(16)
N6 0.0322(17) 0.056(3) 0.0421(10) 0.0029(15) 0.0121(10) -0.004(2)
O5 0.054(2) 0.095(4) 0.046(2) -0.014(2) 0.0282(18) -0.0131(18)
N3 0.064(3) 0.0374(18) 0.0341(9) -0.0036(10) 0.0229(15) -0.009(2)
O7 0.052(3) 0.0421(18) 0.045(2) -0.0051(14) 0.016(2) 0.0111(15)
N8 0.058(3) 0.0476(19) 0.0345(12) -0.0033(12) 0.021(2) 0.001(2)
C28 0.0315(15) 0.037(4) 0.0454(14) -0.001(3) 0.0142(13) -0.007(3)
C10 0.0359(17) 0.039(4) 0.0461(15) 0.003(3) 0.0169(14) -0.007(3)
C0AA 0.044(4) 0.0364(18) 0.0339(11) -0.0050(14) 0.013(3) 0.001(3)
C12 0.036(3) 0.0392(18) 0.0417(15) 0.0031(12) 0.018(3) -0.002(3)
N13 0.0373(15) 0.062(4) 0.0462(13) 0.013(2) 0.0156(11) 0.000(2)
C14 0.045(2) 0.074(3) 0.0350(15) -0.012(2) 0.019(2) -0.010(2)
C15 0.036(3) 0.0361(17) 0.0415(14) -0.0053(11) 0.020(3) -0.001(3)
C16 0.0381(19) 0.0765(17) 0.0495(17) 0.026(2) 0.0209(15) 0.0026(16)
C17 0.0325(17) 0.043(4) 0.0419(13) 0.003(3) 0.0130(13) -0.001(3)
N5 0.040(2) 0.103(2) 0.043(2) 0.0257(17) 0.0114(13) -0.0144(16)
C19 0.051(3) 0.085(3) 0.051(3) -0.013(2) 0.016(3) -0.023(2)
C20 0.058(4) 0.056(4) 0.040(2) -0.0099(16) 0.019(2) 0.004(2)
C41 0.0324(16) 0.050(4) 0.064(3) 0.007(4) 0.0153(16) 0.003(3)
C27 0.049(2) 0.058(5) 0.056(2) 0.007(4) 0.028(2) -0.008(4)
C24 0.0381(12) 0.049(3) 0.058(3) -0.011(2) 0.0075(14) -0.0025(12)
C25 0.035(2) 0.063(5) 0.083(3) 0.004(4) 0.027(2) 0.004(4)
C21 0.072(5) 0.051(4) 0.047(3) -0.010(2) 0.016(3) 0.000(3)
C31 0.062(5) 0.044(2) 0.074(3) -0.0214(19) 0.044(4) -0.010(3)
C34 0.051(4) 0.050(2) 0.064(2) 0.0182(19) 0.019(4) 0.000(3)
C29 0.069(5) 0.055(4) 0.078(3) -0.023(3) 0.044(4) 0.001(3)
C30 0.077(6) 0.064(4) 0.064(3) 0.017(3) 0.017(4) 0.027(4)
C32 0.067(5) 0.036(2) 0.115(4) -0.016(3) 0.056(5) -0.003(4)
C22 0.108(7) 0.081(5) 0.043(3) -0.021(3) 0.016(5) 0.001(4)
C26 0.053(3) 0.064(5) 0.084(3) 0.018(4) 0.042(3) 0.004(4)
C33 0.062(5) 0.039(2) 0.110(4) 0.013(3) 0.034(5) 0.002(4)
C39 0.057(4) 0.082(2) 0.113(7) 0.051(3) 0.058(4) 0.023(2)
C40 0.063(4) 0.081(6) 0.078(3) -0.008(4) 0.038(3) 0.004(4)
C36 0.050(3) 0.145(5) 0.066(5) -0.053(4) 0.030(3) -0.019(3)
C35 0.092(5) 0.083(4) 0.086(6) 0.016(4) 0.067(4) -0.002(4)
C23 0.047(4) 0.101(6) 0.077(5) -0.015(4) 0.018(4) 0.016(4)
C0 0.102(7) 0.055(4) 0.059(4) -0.024(2) 0.019(4) 0.008(4)
C19A 0.069(5) 0.071(4) 0.113(7) 0.022(4) 0.054(5) 0.009(3)
C18A 0.121(8) 0.054(4) 0.041(2) -0.009(2) 0.030(4) -0.002(4)
C17A 0.093(7) 0.040(3) 0.150(6) -0.021(3) 0.076(6) -0.004(4)
C16A 0.046(3) 0.141(9) 0.071(4) -0.031(6) 0.010(2) -0.021(5)
C15A 0.129(8) 0.096(6) 0.040(2) -0.016(3) 0.036(5) -0.013(5)
C14A 0.086(6) 0.109(7) 0.081(4) -0.011(4) 0.045(5) -0.042(5)
C12H 0.092(5) 0.171(10) 0.056(3) -0.015(5) 0.050(3) -0.009(5)
C12A 0.065(6) 0.138(9) 0.050(3) -0.012(4) 0.000(3) 0.019(5)
C11A 0.118(9) 0.056(5) 0.138(5) 0.024(4) 0.048(6) 0.042(5)
C10A 0.044(3) 0.071(4) 0.180(10) -0.009(5) -0.011(5) -0.010(3)
C9A 0.138(5) 0.075(6) 0.107(7) -0.021(5) 0.047(6) -0.007(4)
C8A 0.177(12) 0.149(11) 0.052(4) -0.023(3) 0.030(6) -0.011(8)
C7A 0.102(3) 0.059(6) 0.275(9) 0.016(8) 0.130(4) -0.009(4)
C6B 0.050(3) 0.156(14) 0.042(2) 0.033(3) 0.0052(19) -0.028(10)
C4A 0.059(4) 0.176(12) 0.096(5) 0.042(6) -0.015(3) -0.040(6)
C3A 0.066(4) 0.089(13) 0.044(3) 0.015(8) 0.013(3) 0.006(9)
C1E 0.099(14) 0.091(18) 0.132(10) -0.017(9) 0.097(11) -0.017(9)
C01 0.202(10) 0.067(3) 0.405(16) 0.086(7) 0.233(12) 0.066(6)
C05 0.086(5) 0.273(16) 0.070(5) 0.044(9) -0.023(5) -0.049(8)
C08 0.161(7) 0.189(12) 0.231(14) -0.132(10) 0.126(10) -0.132(8)
C02 0.179(10) 0.195(13) 0.264(5) 0.159(9) 0.173(7) 0.070(10)
C2W 0.111(8) 0.089(18) 0.110(7) -0.030(10) 0.088(7) -0.029(12)
C04 0.086(5) 0.163(17) 0.066(13) -0.033(9) 0.062(9) -0.068(5)
C09 0.061(10) 0.33(2) 0.076(4) 0.032(8) 0.025(9) -0.060(11)
C06 0.123(8) 0.19(3) 0.039(4) 0.025(11) 0.006(5) -0.023(13)
C06A 0.038(9) 0.27(2) 0.061(7) 0.060(11) -0.011(7) -0.039(13)
C3B 0.067(9) 0.13(2) 0.029(5) 0.016(6) 0.009(4) 0.015(8)
C2X 0.157(14) 0.11(2) 0.123(6) -0.031(13) 0.119(8) -0.030(12)
C1F 0.101(8) 0.066(17) 0.150(8) 0.006(11) 0.096(6) 0.003(10)
C09A 0.108(14) 0.207(12) 0.065(10) 0.004(14) 0.056(9) -0.068(8)
C04A 0.119(11) 0.27(2) 0.148(17) -0.059(19) 0.104(11) -0.061(11)
C6A 0.043(5) 0.060(7) 0.049(6) 0.002(4) 0.018(3) 0.015(4)
C1AA 0.092(6) 0.041(3) 0.100(7) 0.005(4) 0.028(5) 0.013(3)
C2AA 0.078(5) 0.094(5) 0.088(6) 0.002(5) 0.043(5) 0.045(4)
C3 0.102(11) 0.087(6) 0.191(19) -0.072(11) 0.052(10) 0.027(7)
C4 0.105(12) 0.057(10) 0.21(2) 0.027(13) 0.029(14) 0.035(9)
C1 0.096(7) 0.105(5) 0.118(10) 0.014(6) 0.077(7) 0.023(4)
C2 0.067(4) 0.125(6) 0.114(10) -0.003(7) 0.053(6) -0.024(5)
C3AA 0.102(12) 0.051(13) 0.16(3) -0.016(13) 0.043(17) 0.048(7)
C4AA 0.13(2) 0.044(6) 0.19(5) -0.028(14) 0.04(2) 0.024(9)
C2A 0.100(8) 0.107(8) 0.104(8) -0.001(7) 0.079(7) -0.002(5)
C1A 0.064(3) 0.100(9) 0.091(8) 0.002(7) 0.046(6) 0.008(4)

loop_
_atom_type_symbol
_atom_type_description
_atom_type_scat_dispersion_real
_atom_type_scat_dispersion_imag
_atom_type_scat_source
C C 0.0030 0.0020 'International Tables Vol C Tables 4.2.6.8 and 6.1.1.4'
H H 0.0000 0.0000 'International Tables Vol C Tables 4.2.6.8 and 6.1.1.4'
N N 0.0060 0.0030 'International Tables Vol C Tables 4.2.6.8 and 6.1.1.4'
O O 0.0110 0.0060 'International Tables Vol C Tables 4.2.6.8 and 6.1.1.4'
Si Si 0.0820 0.0700 'International Tables Vol C Tables 4.2.6.8 and 6.1.1.4'
Y Y -2.7960 3.5670 'International Tables Vol C Tables 4.2.6.8 and 6.1.1.4'

loop_
_geom_angle_atom_site_label_1
_geom_angle_atom_site_label_2
_geom_angle_atom_site_label_3
_geom_angle
C36 Si6 C04 96.6(9)
C36 Si6 C09A 112.7(8)
C14A Si6 C36 115.9(4)
C14A Si6 C04 100.2(7)
C14A Si6 C09A 92.0(11)
C09 Si6 C36 105.0(11)
C09 Si6 C14A 123.0(18)
C09 Si6 C04 113.1(15)
C04A Si6 C36 121.3(14)
C04A Si6 C14A 107.5(10)
C04A Si6 C09A 102.9(18)
C19 Si3 C8A 112.1(5)
C19 Si3 C08 113.7(5)
C9A Si3 C19 112.2(5)
C9A Si3 C8A 105.4(6)
C9A Si3 C08 107.4(7)
C08 Si3 C8A 105.5(7)
C39 Si4 C01 107.7(5)
C39 Si4 C02 107.4(7)
C7A Si4 C39 114.2(4)
C7A Si4 C01 108.8(8)
C7A Si4 C02 109.2(6)
C01 Si4 C02 109.5(7)
O1 Y2 C19 88.2(3)
O5 Y2 O1 172.37(18)
O5 Y2 N3 92.70(19)
O5 Y2 C19 96.3(3)
N3 Y2 O1 80.46(19)
N3 Y2 C19 99.4(2)
N5 Y2 O1 87.9(2)
N5 Y2 O5 95.8(2)
N5 Y2 N3 143.8(2)
N5 Y2 C19 114.6(3)
C24 Si1 C23 110.1(4)
C24 Si1 C12A 112.8(4)
C24 Si1 C10A 114.8(4)
C23 Si1 C12A 108.0(5)
C10A Si1 C23 105.6(5)
C10A Si1 C12A 105.1(6)
O2 Y1 N6 79.41(19)
O2 Y1 C24 90.4(2)
N4 Y1 O2 89.4(2)
N4 Y1 N6 140.4(2)
N4 Y1 O7 95.5(2)
N4 Y1 C24 119.6(2)
N6 Y1 C24 98.5(2)
O7 Y1 O2 171.24(17)
O7 Y1 N6 92.22(18)
O7 Y1 C24 93.4(2)
C35 O1 Y2 123.4(5)
C19A O1 Y2 129.9(5)
C19A O1 C35 105.9(6)
C1AA O2 Y1 123.8(5)
C1AA O2 C2AA 109.3(7)
C2AA O2 Y1 126.8(5)
C14 N4 Y1 121.6(4)
C14 N4 C20 114.2(6)
C20 N4 Y1 124.2(5)
C28 N6 Y1 130.2(4)
C17 N6 Y1 126.3(4)
C17 N6 C28 103.4(5)
C40 O5 Y2 133.2(5)
C40 O5 C12H 107.4(6)
C12H O5 Y2 118.3(5)
C0AA N3 Y2 126.9(4)
C15 N3 Y2 129.5(4)
C15 N3 C0AA 103.2(5)
C29 O7 Y1 128.3(4)
C30 O7 Y1 120.6(4)
C30 O7 C29 108.4(6)
C0AA N8 C12 105.0(5)
C0AA N8 C14 126.3(6)
C12 N8 C14 128.2(6)
N6 C28 C10 111.0(5)
N6 C28 C41 128.3(6)
C10 C28 C41 120.7(6)
C28 C10 N13 106.3(6)
C27 C10 C28 120.0(6)
C27 C10 N13 133.5(6)
N3 C0AA H0AA 122.9
N8 C0AA N3 114.2(6)
N8 C0AA H0AA 122.9
C15 C12 N8 105.6(5)
C34 C12 N8 134.7(6)
C34 C12 C15 119.6(6)
C10 N13 C16 127.8(6)
C17 N13 C10 104.4(5)
C17 N13 C16 127.7(6)
N4 C14 N8 108.6(5)
N4 C14 H14 107.8
N4 C14 C36 115.3(7)
N8 C14 H14 107.8
N8 C14 C36 109.3(6)
C36 C14 H14 107.8
N3 C15 C12 111.9(5)
N3 C15 C31 128.4(6)
C31 C15 C12 119.7(6)
N13 C16 H16 107.8
N13 C16 C39 109.9(7)
N5 C16 N13 109.1(6)
N5 C16 H16 107.8
N5 C16 C39 114.2(6)
C39 C16 H16 107.8
N6 C17 H17 122.5
N13 C17 N6 114.9(6)
N13 C17 H17 122.5
C16 N5 Y2 119.6(4)
C16 N5 C6B 120.4(9)
C16 N5 C6A 102.7(9)
C6B N5 Y2 116.4(11)
C6A N5 Y2 136.2(8)
Si3 C19 Y2 135.3(4)
N4 C20 H20 108.4
N4 C20 C21 109.4(6)
N4 C20 C18A 113.0(6)
C21 C20 H20 108.4
C18A C20 H20 108.4
C18A C20 C21 109.0(7)
C28 C41 H41 121.5
C25 C41 C28 117.1(7)
C25 C41 H41 121.5
C10 C27 H27 120.5
C26 C27 C10 118.9(7)
C26 C27 H27 120.5
Si1 C24 Y1 132.2(4)
C41 C25 H25 118.8
C41 C25 C26 122.4(7)
C26 C25 H25 118.8
C20 C21 H21A 109.1
C20 C21 H21B 109.1
H21A C21 H21B 107.9
C0 C21 C20 112.4(7)
C0 C21 H21A 109.1
C0 C21 H21B 109.1
C15 C31 H31 120.6
C32 C31 C15 118.7(8)
C32 C31 H31 120.6
C12 C34 H34 120.4
C33 C34 C12 119.2(8)
C33 C34 H34 120.4
O7 C29 H29A 110.2
O7 C29 H29B 110.2
O7 C29 C17A 107.7(7)
H29A C29 H29B 108.5
C17A C29 H29A 110.2
C17A C29 H29B 110.2
O7 C30 H30A 110.8
O7 C30 H30B 110.8
O7 C30 C11A 104.5(8)
H30A C30 H30B 108.9
C11A C30 H30A 110.8
C11A C30 H30B 110.8
C31 C32 H32 119.0
C31 C32 C33 122.0(8)
C33 C32 H32 119.0
H22A C22 H22B 108.0
C0 C22 H22A 109.3
C0 C22 H22B 109.3
C15A C22 H22A 109.3
C15A C22 H22B 109.3
C15A C22 C0 111.4(8)
C27 C26 C25 120.8(7)
C27 C26 H26 119.6
C25 C26 H26 119.6
C34 C33 C32 120.7(8)
C34 C33 H33 119.6
C32 C33 H33 119.6
C16 C39 Si4 117.0(5)
O5 C40 H40A 111.5
O5 C40 H40B 111.5
O5 C40 H40C 109.8
O5 C40 H40D 109.8
O5 C40 C1E 101.2(14)
O5 C40 C1F 109.4(13)
H40A C40 H40B 109.4
H40C C40 H40D 108.3
C1E C40 H40A 111.5
C1E C40 H40B 111.5
C1F C40 H40C 109.8
C1F C40 H40D 109.8
C14 C36 Si6 117.8(8)
O1 C35 H35A 111.4
O1 C35 H35B 111.4
O1 C35 H35C 110.2
O1 C35 H35D 110.2
O1 C35 C2 101.7(10)
O1 C35 C2A 107.5(12)
H35A C35 H35B 109.3
H35C C35 H35D 108.5
C2 C35 H35A 111.4
C2 C35 H35B 111.4
C2A C35 H35C 110.2
C2A C35 H35D 110.2
Si1 C23 H23A 109.5
Si1 C23 H23B 109.5
Si1 C23 H23C 109.5
H23A C23 H23B 109.5
H23A C23 H23C 109.5
H23B C23 H23C 109.5
C21 C0 H0A 109.3
C21 C0 H0B 109.3
C22 C0 C21 111.5(7)
C22 C0 H0A 109.3
C22 C0 H0B 109.3
H0A C0 H0B 108.0
O1 C19A H19A 109.2
O1 C19A H19B 109.2
O1 C19A H19C 112.2
O1 C19A H19D 112.2
O1 C19A C1 112.2(9)
O1 C19A C1A 98.1(14)
H19A C19A H19B 107.9
H19C C19A H19D 109.8
C1 C19A H19A 109.2
C1 C19A H19B 109.2
C1A C19A H19C 112.2
C1A C19A H19D 112.2
C20 C18A H18A 109.2
C20 C18A H18B 109.2
C20 C18A C15A 112.2(7)
H18A C18A H18B 107.9
C15A C18A H18A 109.2
C15A C18A H18B 109.2
C29 C17A H17A 111.0
C29 C17A H17B 111.0
H17A C17A H17B 109.0
C11A C17A C29 103.8(7)
C11A C17A H17A 111.0
C11A C17A H17B 111.0
H16A C16A H16B 106.4
H16C C16A H16D 106.5
C6B C16A H16A 106.2
C6B C16A H16B 106.2
C6B C16A C4A 124.5(11)
C4A C16A H16A 106.2
C4A C16A H16B 106.2
C4A C16A H16C 106.4
C4A C16A H16D 106.4
C6A C16A H16C 106.4
C6A C16A H16D 106.4
C6A C16A C4A 123.7(12)
C22 C15A C18A 110.8(8)
C22 C15A H15A 109.5
C22 C15A H15B 109.5
C18A C15A H15A 109.5
C18A C15A H15B 109.5
H15A C15A H15B 108.1
Si6 C14A H14A 109.5
Si6 C14A H14B 109.5
Si6 C14A H14C 109.5
H14A C14A H14B 109.5
H14A C14A H14C 109.5
H14B C14A H14C 109.5
O5 C12H H12A 110.1
O5 C12H H12B 110.1
O5 C12H H12C 111.6
O5 C12H H12D 111.6
O5 C12H C2X 100.9(13)
H12A C12H H12B 108.4
H12C C12H H12D 109.4
C2W C12H O5 108.0(13)
C2W C12H H12A 110.1
C2W C12H H12B 110.1
C2X C12H H12C 111.6
C2X C12H H12D 111.6
Si1 C12A H12E 109.5
Si1 C12A H12F 109.5
Si1 C12A H12G 109.5
H12E C12A H12F 109.5
H12E C12A H12G 109.5
H12F C12A H12G 109.5
C30 C11A H11A 110.5
C30 C11A H11B 110.5
C17A C11A C30 106.2(8)
C17A C11A H11A 110.5
C17A C11A H11B 110.5
H11A C11A H11B 108.7
Si1 C10A H10A 109.5
Si1 C10A H10B 109.5
Si1 C10A H10C 109.5
H10A C10A H10B 109.5
H10A C10A H10C 109.5
H10B C10A H10C 109.5
Si3 C9A H9AA 109.5
Si3 C9A H9AB 109.5
Si3 C9A H9AC 109.5
H9AA C9A H9AB 109.5
H9AA C9A H9AC 109.5
H9AB C9A H9AC 109.5
Si3 C8A H8AA 109.5
Si3 C8A H8AB 109.5
Si3 C8A H8AC 109.5
H8AA C8A H8AB 109.5
H8AA C8A H8AC 109.5
H8AB C8A H8AC 109.5
Si4 C7A H7AA 109.5
Si4 C7A H7AB 109.5
Si4 C7A H7AC 109.5
H7AA C7A H7AB 109.5
H7AA C7A H7AC 109.5
H7AB C7A H7AC 109.5
N5 C6B H6B 90.9
C16A C6B N5 114.4(14)
C16A C6B H6B 90.9
C16A C6B C3A 122.2(13)
C3A C6B N5 123.3(13)
C3A C6B H6B 90.9
C16A C4A H4AA 109.0
C16A C4A H4AB 109.0
C16A C4A C05 112.9(9)
H4AA C4A H4AB 107.8
C05 C4A H4AA 109.0
C05 C4A H4AB 109.0
C6B C3A H3AA 107.6
C6B C3A H3AB 107.6
C6B C3A C06 118.8(16)
H3AA C3A H3AB 107.0
C06 C3A H3AA 107.6
C06 C3A H3AB 107.6
C40 C1E H1EA 111.8
C40 C1E H1EB 111.8
C40 C1E C2W 100(2)
H1EA C1E H1EB 109.5
C2W C1E H1EA 111.8
C2W C1E H1EB 111.8
Si4 C01 H01A 109.5
Si4 C01 H01B 109.5
Si4 C01 H01C 109.5
H01A C01 H01B 109.5
H01A C01 H01C 109.5
H01B C01 H01C 109.5
C4A C05 H05A 106.9
C4A C05 H05B 106.9
C4A C05 H05C 111.4
C4A C05 H05D 111.4
C4A C05 C06 121.5(12)
C4A C05 C06A 101.6(15)
H05A C05 H05B 106.7
H05C C05 H05D 109.3
C06 C05 H05A 106.9
C06 C05 H05B 106.9
C06A C05 H05C 111.4
C06A C05 H05D 111.4
Si3 C08 H08A 109.5
Si3 C08 H08B 109.5
Si3 C08 H08C 109.5
H08A C08 H08B 109.5
H08A C08 H08C 109.5
H08B C08 H08C 109.5
Si4 C02 H02A 109.5
Si4 C02 H02B 109.5
Si4 C02 H02C 109.5
H02A C02 H02B 109.5
H02A C02 H02C 109.5
H02B C02 H02C 109.5
C12H C2W C1E 97(2)
C12H C2W H2WA 112.3
C12H C2W H2WB 112.3
C1E C2W H2WA 112.3
C1E C2W H2WB 112.3
H2WA C2W H2WB 109.9
Si6 C04 H04A 109.5
Si6 C04 H04B 109.5
Si6 C04 H04C 109.5
H04A C04 H04B 109.5
H04A C04 H04C 109.5
H04B C04 H04C 109.5
Si6 C09 H09A 109.5
Si6 C09 H09B 109.5
Si6 C09 H09C 109.5
H09A C09 H09B 109.5
H09A C09 H09C 109.5
H09B C09 H09C 109.5
C3A C06 C05 110.8(18)
C3A C06 H06A 109.5
C3A C06 H06B 109.5
C05 C06 H06A 109.5
C05 C06 H06B 109.5
H06A C06 H06B 108.1
C05 C06A H06C 110.4
C05 C06A H06D 110.4
H06C C06A H06D 108.6
C3B C06A C05 107(2)
C3B C06A H06C 110.4
C3B C06A H06D 110.4
C06A C3B H3BA 109.3
C06A C3B H3BB 109.3
H3BA C3B H3BB 107.9
C6A C3B C06A 111.8(17)
C6A C3B H3BA 109.3
C6A C3B H3BB 109.3
C12H C2X H2XA 111.3
C12H C2X H2XB 111.3
H2XA C2X H2XB 109.2
C1F C2X C12H 102(3)
C1F C2X H2XA 111.3
C1F C2X H2XB 111.3
C40 C1F H1FA 111.6
C40 C1F H1FB 111.6
C2X C1F C40 101(2)
C2X C1F H1FA 111.6
C2X C1F H1FB 111.6
H1FA C1F H1FB 109.4
Si6 C09A H09D 109.5
Si6 C09A H09E 109.5
Si6 C09A H09F 109.5
H09D C09A H09E 109.5
H09D C09A H09F 109.5
H09E C09A H09F 109.5
Si6 C04A H04D 109.5
Si6 C04A H04E 109.5
Si6 C04A H04F 109.5
H04D C04A H04E 109.5
H04D C04A H04F 109.5
H04E C04A H04F 109.5
N5 C6A H6A 109.5
C16A C6A N5 108.3(13)
C16A C6A C3B 108.8(15)
C16A C6A H6A 109.5
C3B C6A N5 111.1(13)
C3B C6A H6A 109.5
O2 C1AA H1AA 110.7
O2 C1AA H1AB 110.7
O2 C1AA H1AC 109.8
O2 C1AA H1AD 109.8
O2 C1AA C4 105.3(14)
O2 C1AA C4AA 109(2)
H1AA C1AA H1AB 108.8
H1AC C1AA H1AD 108.3
C4 C1AA H1AA 110.7
C4 C1AA H1AB 110.7
C4AA C1AA H1AC 109.8
C4AA C1AA H1AD 109.8
O2 C2AA H2AA 109.7
O2 C2AA H2AB 109.7
O2 C2AA H2AC 111.7
O2 C2AA H2AD 111.7
O2 C2AA C3 109.9(12)
O2 C2AA C3AA 100.2(19)
H2AA C2AA H2AB 108.2
H2AC C2AA H2AD 109.5
C3 C2AA H2AA 109.7
C3 C2AA H2AB 109.7
C3AA C2AA H2AC 111.7
C3AA C2AA H2AD 111.7
C2AA C3 H3A 111.9
C2AA C3 H3B 111.9
C2AA C3 C4 99.5(18)
H3A C3 H3B 109.6
C4 C3 H3A 111.9
C4 C3 H3B 111.9
C1AA C4 C3 107.9(19)
C1AA C4 H4A 110.1
C1AA C4 H4B 110.1
C3 C4 H4A 110.1
C3 C4 H4B 110.1
H4A C4 H4B 108.4
C19A C1 H1A 112.2
C19A C1 H1B 112.2
C19A C1 C2 97.9(12)
H1A C1 H1B 109.8
C2 C1 H1A 112.2
C2 C1 H1B 112.2
C35 C2 C1 100.8(12)
C35 C2 H2A 111.6
C35 C2 H2B 111.6
C1 C2 H2A 111.6
C1 C2 H2B 111.6
H2A C2 H2B 109.4
C2AA C3AA H3AC 110.4
C2AA C3AA H3AD 110.4
C2AA C3AA C4AA 106(3)
H3AC C3AA H3AD 108.6
C4AA C3AA H3AC 110.4
C4AA C3AA H3AD 110.4
C1AA C4AA C3AA 94(2)
C1AA C4AA H4AC 112.9
C1AA C4AA H4AD 112.8
C3AA C4AA H4AC 112.9
C3AA C4AA H4AD 112.8
H4AC C4AA H4AD 110.3
C35 C2A H2AE 113.0
C35 C2A H2AF 113.0
C35 C2A C1A 93.8(16)
H2AE C2A H2AF 110.4
C1A C2A H2AE 113.0
C1A C2A H2AF 113.0
C19A C1A C2A 96.4(17)
C19A C1A H1AE 112.5
C19A C1A H1AF 112.5
C2A C1A H1AE 112.5
C2A C1A H1AF 112.5
H1AE C1A H1AF 110.0

loop_
_geom_bond_atom_site_label_1
_geom_bond_atom_site_label_2
_geom_bond_distance
Si6 C36 1.888(11)
Si6 C14A 1.840(10)
Si6 C04 2.06(3)
Si6 C09 1.76(2)
Si6 C09A 2.23(4)
Si6 C04A 1.80(2)
Si3 C19 1.853(9)
Si3 C9A 1.816(12)
Si3 C8A 1.883(11)
Si3 C08 1.857(11)
Si4 C39 1.859(9)
Si4 C7A 1.828(13)
Si4 C01 1.870(13)
Si4 C02 1.885(15)
Y2 O1 2.400(5)
Y2 O5 2.351(5)
Y2 N3 2.377(5)
Y2 N5 2.191(6)
Y2 C19 2.409(8)
Si1 C24 1.860(7)
Si1 C23 1.871(9)
Si1 C12A 1.886(10)
Si1 C10A 1.869(10)
Y1 O2 2.378(5)
Y1 N4 2.220(6)
Y1 N6 2.379(6)
Y1 O7 2.331(4)
Y1 C24 2.422(7)
O1 C35 1.445(9)
O1 C19A 1.434(10)
O2 C1AA 1.440(10)
O2 C2AA 1.451(10)
N4 C14 1.464(9)
N4 C20 1.475(8)
N6 C28 1.389(9)
N6 C17 1.371(8)
O5 C40 1.427(10)
O5 C12H 1.470(10)
N3 C0AA 1.391(8)
N3 C15 1.369(8)
O7 C29 1.455(8)
O7 C30 1.440(9)
N8 C0AA 1.362(8)
N8 C12 1.430(9)
N8 C14 1.522(8)
C28 C10 1.412(9)
C28 C41 1.415(9)
C10 N13 1.428(8)
C10 C27 1.399(10)
C0AA H0AA 0.9300
C12 C15 1.413(9)
C12 C34 1.402(10)
N13 C16 1.500(9)
N13 C17 1.370(9)
C14 H14 0.9800
C14 C36 1.545(11)
C15 C31 1.412(9)
C16 H16 0.9800
C16 N5 1.479(10)
C16 C39 1.568(12)
C17 H17 0.9300
N5 C6B 1.489(17)
N5 C6A 1.565(17)
C20 H20 0.9800
C20 C21 1.535(11)
C20 C18A 1.491(11)
C41 H41 0.9300
C41 C25 1.375(11)
C27 H27 0.9300
C27 C26 1.369(10)
C25 H25 0.9300
C25 C26 1.397(11)
C21 H21A 0.9700
C21 H21B 0.9700
C21 C0 1.526(10)
C31 H31 0.9300
C31 C32 1.363(11)
C34 H34 0.9300
C34 C33 1.377(12)
C29 H29A 0.9700
C29 H29B 0.9700
C29 C17A 1.466(12)
C30 H30A 0.9700
C30 H30B 0.9700
C30 C11A 1.490(13)
C32 H32 0.9300
C32 C33 1.380(12)
C22 H22A 0.9700
C22 H22B 0.9700
C22 C0 1.507(12)
C22 C15A 1.477(14)
C26 H26 0.9300
C33 H33 0.9300
C40 H40A 0.9700
C40 H40B 0.9700
C40 H40C 0.9700
C40 H40D 0.9700
C40 C1E 1.51(3)
C40 C1F 1.57(3)
C35 H35A 0.9700
C35 H35B 0.9700
C35 H35C 0.9700
C35 H35D 0.9700
C35 C2 1.508(17)
C35 C2A 1.485(19)
C23 H23A 0.9600
C23 H23B 0.9600
C23 H23C 0.9600
C0 H0A 0.9700
C0 H0B 0.9700
C19A H19A 0.9700
C19A H19B 0.9700
C19A H19C 0.9700
C19A H19D 0.9700
C19A C1 1.459(15)
C19A C1A 1.483(18)
C18A H18A 0.9700
C18A H18B 0.9700
C18A C15A 1.554(11)
C17A H17A 0.9700
C17A H17B 0.9700
C17A C11A 1.460(15)
C16A H16A 0.9700
C16A H16B 0.9700
C16A H16C 0.9700
C16A H16D 0.9700
C16A C6B 1.404(19)
C16A C4A 1.463(13)
C16A C6A 1.44(2)
C15A H15A 0.9700
C15A H15B 0.9700
C14A H14A 0.9600
C14A H14B 0.9600
C14A H14C 0.9600
C12H H12A 0.9700
C12H H12B 0.9700
C12H H12C 0.9700
C12H H12D 0.9700
C12H C2W 1.46(3)
C12H C2X 1.62(3)
C12A H12E 0.9600
C12A H12F 0.9600
C12A H12G 0.9600
C11A H11A 0.9700
C11A H11B 0.9700
C10A H10A 0.9600
C10A H10B 0.9600
C10A H10C 0.9600
C9A H9AA 0.9600
C9A H9AB 0.9600
C9A H9AC 0.9600
C8A H8AA 0.9600
C8A H8AB 0.9600
C8A H8AC 0.9600
C7A H7AA 0.9600
C7A H7AB 0.9600
C7A H7AC 0.9600
C6B H6B 0.9800
C6B C3A 1.46(2)
C4A H4AA 0.9700
C4A H4AB 0.9700
C4A C05 1.503(18)
C3A H3AA 0.9700
C3A H3AB 0.9700
C3A C06 1.52(2)
C1E H1EA 0.9700
C1E H1EB 0.9700
C1E C2W 1.56(5)
C01 H01A 0.9600
C01 H01B 0.9600
C01 H01C 0.9600
C05 H05A 0.9700
C05 H05B 0.9700
C05 H05C 0.9700
C05 H05D 0.9700
C05 C06 1.57(3)
C05 C06A 1.67(3)
C08 H08A 0.9600
C08 H08B 0.9600
C08 H08C 0.9600
C02 H02A 0.9600
C02 H02B 0.9600
C02 H02C 0.9600
C2W H2WA 0.9700
C2W H2WB 0.9700
C04 H04A 0.9600
C04 H04B 0.9600
C04 H04C 0.9600
C09 H09A 0.9600
C09 H09B 0.9600
C09 H09C 0.9600
C06 H06A 0.9700
C06 H06B 0.9700
C06A H06C 0.9700
C06A H06D 0.9700
C06A C3B 1.50(2)
C3B H3BA 0.9700
C3B H3BB 0.9700
C3B C6A 1.50(2)
C2X H2XA 0.9700
C2X H2XB 0.9700
C2X C1F 1.44(5)
C1F H1FA 0.9700
C1F H1FB 0.9700
C09A H09D 0.9600
C09A H09E 0.9600
C09A H09F 0.9600
C04A H04D 0.9600
C04A H04E 0.9600
C04A H04F 0.9600
C6A H6A 0.9800
C1AA H1AA 0.9700
C1AA H1AB 0.9700
C1AA H1AC 0.9700
C1AA H1AD 0.9700
C1AA C4 1.478(18)
C1AA C4AA 1.48(2)
C2AA H2AA 0.9700
C2AA H2AB 0.9700
C2AA H2AC 0.9700
C2AA H2AD 0.9700
C2AA C3 1.479(17)
C2AA C3AA 1.49(2)
C3 H3A 0.9700
C3 H3B 0.9700
C3 C4 1.55(3)
C4 H4A 0.9700
C4 H4B 0.9700
C1 H1A 0.9700
C1 H1B 0.9700
C1 C2 1.589(14)
C2 H2A 0.9700
C2 H2B 0.9700
C3AA H3AC 0.9700
C3AA H3AD 0.9700
C3AA C4AA 1.55(3)
C4AA H4AC 0.9700
C4AA H4AD 0.9700
C2A H2AE 0.9700
C2A H2AF 0.9700
C2A C1A 1.581(14)
C1A H1AE 0.9700
C1A H1AF 0.9700

loop_
_geom_torsion_atom_site_label_1
_geom_torsion_atom_site_label_2
_geom_torsion_atom_site_label_3
_geom_torsion_atom_site_label_4
_geom_torsion
Y2 O1 C35 C2 -136.7(10)
Y2 O1 C35 C2A -169.6(15)
Y2 O1 C19A C1 162.1(12)
Y2 O1 C19A C1A 132.0(11)
Y2 O5 C40 C1E 165.0(16)
Y2 O5 C40 C1F -171.2(15)
Y2 O5 C12H C2W 165.5(19)
Y2 O5 C12H C2X -163.2(18)
Y2 N3 C0AA N8 175.1(4)
Y2 N3 C15 C12 -175.7(4)
Y2 N3 C15 C31 3.9(10)
Y2 N5 C6B C16A 70(2)
Y2 N5 C6B C3A -113(2)
Y2 N5 C6A C16A -13.5(19)
Y2 N5 C6A C3B -132.9(14)
Y1 O2 C1AA C4 175.1(17)
Y1 O2 C1AA C4AA -163(3)
Y1 O2 C2AA C3 165.9(17)
Y1 O2 C2AA C3AA -167(2)
Y1 N4 C14 N8 -1.5(8)
Y1 N4 C14 C36 -124.5(6)
Y1 N4 C20 C21 0.9(8)
Y1 N4 C20 C18A -120.8(7)
Y1 N6 C28 C10 -178.2(4)
Y1 N6 C28 C41 -1.6(11)
Y1 N6 C17 N13 177.1(4)
Y1 O7 C29 C17A -157.2(6)
Y1 O7 C30 C11A 177.7(6)
O1 C35 C2 C1 -45.7(19)
O1 C35 C2A C1A 33(3)
O1 C19A C1 C2 -20(2)
O1 C19A C1A C2A 58(2)
O2 C1AA C4 C3 22(4)
O2 C1AA C4AA C3AA -35(5)
O2 C2AA C3 C4 24(3)
O2 C2AA C3AA C4AA -38(5)
N4 C14 C36 Si6 -166.1(5)
N4 C20 C21 C0 -178.5(7)
N4 C20 C18A C15A 177.3(8)
N6 C28 C10 N13 1.9(8)
N6 C28 C10 C27 178.1(6)
N6 C28 C41 C25 -177.6(7)
O5 C40 C1E C2W 47(3)
O5 C40 C1F C2X -24(4)
O5 C12H C2W C1E 33(3)
O5 C12H C2X C1F -43(4)
N3 C15 C31 C32 -178.7(7)
O7 C29 C17A C11A -21.4(10)
O7 C30 C11A C17A -28.3(11)
N8 C12 C15 N3 2.7(7)
N8 C12 C15 C31 -177.0(6)
N8 C12 C34 C33 175.3(8)
N8 C14 C36 Si6 71.3(8)
C28 N6 C17 N13 -0.2(8)
C28 C10 N13 C16 175.5(7)
C28 C10 N13 C17 -1.9(7)
C28 C10 C27 C26 0.1(11)
C28 C41 C25 C26 0.1(12)
C10 C28 C41 C25 -1.2(10)
C10 N13 C16 N5 114.6(8)
C10 N13 C16 C39 -119.4(8)
C10 N13 C17 N6 1.4(8)
C10 C27 C26 C25 -1.2(12)
C0AA N3 C15 C12 -2.8(7)
C0AA N3 C15 C31 176.9(7)
C0AA N8 C12 C15 -1.4(7)
C0AA N8 C12 C34 -176.2(8)
C0AA N8 C14 N4 -59.4(9)
C0AA N8 C14 C36 67.2(10)
C12 N8 C0AA N3 -0.3(8)
C12 N8 C14 N4 129.2(7)
C12 N8 C14 C36 -104.3(9)
C12 C15 C31 C32 1.0(10)
C12 C34 C33 C32 -0.7(12)
N13 C10 C27 C26 175.0(8)
N13 C16 N5 Y2 6.2(8)
N13 C16 N5 C6B -151.4(14)
N13 C16 N5 C6A 174.4(9)
N13 C16 C39 Si4 78.7(7)
C14 N4 C20 C21 178.2(6)
C14 N4 C20 C18A 56.6(9)
C14 N8 C0AA N3 -173.3(6)
C14 N8 C12 C15 171.5(6)
C14 N8 C12 C34 -3.3(12)
C15 N3 C0AA N8 1.9(8)
C15 C12 C34 C33 1.1(11)
C15 C31 C32 C33 -0.6(12)
C16 N13 C17 N6 -176.0(7)
C16 N5 C6B C16A -131.2(15)
C16 N5 C6B C3A 46(3)
C16 N5 C6A C16A -178.6(11)
C16 N5 C6A C3B 62.0(17)
C17 N6 C28 C10 -1.1(7)
C17 N6 C28 C41 175.6(7)
C17 N13 C16 N5 -68.6(10)
C17 N13 C16 C39 57.4(9)
N5 C16 C39 Si4 -158.3(6)
N5 C6B C3A C06 178(2)
C20 N4 C14 N8 -178.9(6)
C20 N4 C14 C36 58.1(9)
C20 C21 C0 C22 54.4(11)
C20 C18A C15A C22 -57.6(12)
C41 C28 C10 N13 -175.0(6)
C41 C28 C10 C27 1.1(10)
C41 C25 C26 C27 1.1(13)
C27 C10 N13 C16 0.1(13)
C27 C10 N13 C17 -177.3(8)
C21 C20 C18A C15A 55.4(10)
C31 C32 C33 C34 0.4(13)
C34 C12 C15 N3 178.4(6)
C34 C12 C15 C31 -1.2(10)
C29 O7 C30 C11A 14.7(10)
C29 C17A C11A C30 30.5(12)
C30 O7 C29 C17A 4.1(9)
C39 C16 N5 Y2 -117.2(6)
C39 C16 N5 C6B 85.1(15)
C39 C16 N5 C6A 50.9(10)
C40 O5 C12H C2W -4(2)
C40 O5 C12H C2X 27(2)
C40 C1E C2W C12H -48(4)
C35 O1 C19A C1 -7.6(15)
C35 O1 C19A C1A -37.8(13)
C35 C2A C1A C19A -55(3)
C23 Si1 C24 Y1 61.5(7)
C0 C22 C15A C18A 55.7(12)
C19A O1 C35 C2 33.9(12)
C19A O1 C35 C2A 1.0(18)
C19A C1 C2 C35 39(2)
C18A C20 C21 C0 -54.5(9)
C16A C6B C3A C06 -6(4)
C16A C4A C05 C06 24(3)
C16A C4A C05 C06A -54.2(18)
C15A C22 C0 C21 -55.1(12)
C14A Si6 C36 C14 -70.4(8)
C12H O5 C40 C1E -27.6(18)
C12H O5 C40 C1F -3.8(18)
C12H C2X C1F C40 39(4)
C12A Si1 C24 Y1 -59.1(7)
C10A Si1 C24 Y1 -179.4(6)
C9A Si3 C19 Y2 56.0(8)
C8A Si3 C19 Y2 -62.3(8)
C7A Si4 C39 C16 -51.2(9)
C6B C16A C4A C05 -1(2)
C6B C3A C06 C05 26(3)
C4A C16A C6B N5 168.1(15)
C4A C16A C6B C3A -9(3)
C4A C16A C6A N5 -160.9(12)
C4A C16A C6A C3B -40(2)
C4A C05 C06 C3A -37(3)
C4A C05 C06A C3B 66(2)
C01 Si4 C39 C16 -172.2(9)
C05 C06A C3B C6A -67(3)
C08 Si3 C19 Y2 178.2(8)
C02 Si4 C39 C16 69.9(8)
C04 Si6 C36 C14 -175.1(9)
C09 Si6 C36 C14 68.8(18)
C06A C3B C6A N5 170(2)
C06A C3B C6A C16A 50(3)
C09A Si6 C36 C14 33.8(13)
C04A Si6 C36 C14 156.3(18)
C6A C16A C4A C05 47(2)
C1AA O2 C2AA C3 -12.5(19)
C1AA O2 C2AA C3AA 14(2)
C2AA O2 C1AA C4 -6.4(19)
C2AA O2 C1AA C4AA 15(3)
C2AA C3 C4 C1AA -28(4)
C2AA C3AA C4AA C1AA 45(6)
